data_7018476
loop_
_publ_author_name
'Mehlana, Gift'
'Bourne, Susan A.'
'Ramon, Ga\"elle'

_publ_section_title
;
 A new class of thermo- and solvatochromic metal-organic frameworks based
 on 4-(pyridin-4-yl)benzoic acid.
;
_journal_issue 14
_journal_name_full 'Dalton transactions (Cambridge, England : 2003)'
_journal_page_first 4224
_journal_page_last 4231
_journal_paper_doi 10.1039/c2dt12016j
_journal_volume 41
_journal_year 2012
_chemical_formula_sum 'C12 H9 N O2'
_chemical_formula_weight 199.20
_chemical_name_systematic
;
?
;
_space_group_IT_number 19
_symmetry_cell_setting orthorhombic
_symmetry_space_group_name_Hall 'P 2ac 2ab'
_symmetry_space_group_name_H-M 'P 21 21 21'
_atom_sites_solution_hydrogens geom
_atom_sites_solution_primary direct
_atom_sites_solution_secondary difmap
_audit_creation_method SHELXL-97
_cell_angle_alpha 90.00
_cell_angle_beta 90.00
_cell_angle_gamma 90.00
_cell_formula_units_Z 8
_cell_length_a 10.7482(12)
_cell_length_b 11.7997(13)
_cell_length_c 14.7279(15)
_cell_measurement_temperature 173(2)
_cell_volume 1867.9(3)
_computing_structure_refinement 'SHELXL-97 (Sheldrick, 1997)'
_computing_structure_solution 'SHELXS-97 (Sheldrick, 1990)'
_diffrn_ambient_temperature 173(2)
_diffrn_measured_fraction_theta_full 0.995
_diffrn_measured_fraction_theta_max 0.995
_diffrn_radiation_monochromator graphite
_diffrn_radiation_source 'fine-focus sealed tube'
_diffrn_radiation_type MoK\a
_diffrn_radiation_wavelength 0.71073
_diffrn_reflns_av_R_equivalents 0.0344
_diffrn_reflns_av_sigmaI/netI 0.0838
_diffrn_reflns_limit_h_max 13
_diffrn_reflns_limit_h_min -9
_diffrn_reflns_limit_k_max 13
_diffrn_reflns_limit_k_min -15
_diffrn_reflns_limit_l_max 18
_diffrn_reflns_limit_l_min -17
_diffrn_reflns_number 6844
_diffrn_reflns_theta_full 27.17
_diffrn_reflns_theta_max 27.17
_diffrn_reflns_theta_min 2.21
_exptl_absorpt_coefficient_mu 0.098
_exptl_absorpt_correction_T_max 0.9971
_exptl_absorpt_correction_T_min 0.9874
_exptl_absorpt_correction_type multi-scan
_exptl_absorpt_process_details SADABS
_exptl_crystal_colour colourless
_exptl_crystal_density_diffrn 1.417
_exptl_crystal_density_method 'not measured'
_exptl_crystal_description needle
_exptl_crystal_F_000 832
_exptl_crystal_size_max 0.13
_exptl_crystal_size_mid 0.08
_exptl_crystal_size_min 0.03
_refine_diff_density_max 0.197
_refine_diff_density_min -0.204
_refine_diff_density_rms 0.047
_refine_ls_abs_structure_details 'Flack H D (1983), Acta Cryst. A39, 876-881'
_refine_ls_abs_structure_Flack 3.0(17)
_refine_ls_extinction_method none
_refine_ls_goodness_of_fit_ref 0.955
_refine_ls_hydrogen_treatment mixed
_refine_ls_matrix_type full
_refine_ls_number_parameters 279
_refine_ls_number_reflns 4121
_refine_ls_number_restraints 0
_refine_ls_restrained_S_all 0.955
_refine_ls_R_factor_all 0.1068
_refine_ls_R_factor_gt 0.0547
_refine_ls_shift/su_max 0.000
_refine_ls_shift/su_mean 0.000
_refine_ls_structure_factor_coef Fsqd
_refine_ls_weighting_details 'calc w=1/[\s^2^(Fo^2^)+(0.0487P)^2^+0.0000P] where P=(Fo^2^+2Fc^2^)/3'
_refine_ls_weighting_scheme calc
_refine_ls_wR_factor_gt 0.1000
_refine_ls_wR_factor_ref 0.1177
_reflns_number_gt 2564
_reflns_number_total 4121
_reflns_threshold_expression >2sigma(I)
_cod_data_source_file c2dt12016j.txt
_cod_data_source_block 1
_cod_database_code 7018476

loop_
_symmetry_equiv_pos_as_xyz
'x, y, z'
'-x+1/2, -y, z+1/2'
'x+1/2, -y+1/2, -z'
'-x, y+1/2, -z+1/2'

loop_
_atom_site_label
_atom_site_type_symbol
_atom_site_fract_x
_atom_site_fract_y
_atom_site_fract_z
_atom_site_U_iso_or_equiv
_atom_site_adp_type
_atom_site_occupancy
_atom_site_symmetry_multiplicity
_atom_site_calc_flag
_atom_site_refinement_flags
N1A N 0.1147(3) 1.1848(2) 0.02214(17) 0.0353(7) Uani 1 1 d .
C2A C 0.2146(3) 1.1193(2) 0.02923(18) 0.0306(7) Uani 1 1 d .
H2A H 0.2928 1.1548 0.0389 0.037 Uiso 1 1 calc R
C3A C 0.2113(3) 1.0031(2) 0.02336(19) 0.0300(7) Uani 1 1 d .
H3A H 0.2857 0.9603 0.0296 0.036 Uiso 1 1 calc R
C4A C 0.0984(3) 0.9483(2) 0.00820(18) 0.0245(7) Uani 1 1 d .
C5A C -0.0073(3) 1.0164(3) -0.0012(2) 0.0313(8) Uani 1 1 d .
H5A H -0.0863 0.9836 -0.0131 0.038 Uiso 1 1 calc R
C6A C 0.0053(3) 1.1325(3) 0.0073(2) 0.0352(8) Uani 1 1 d .
H6A H -0.0674 1.1779 0.0023 0.042 Uiso 1 1 calc R
C7A C 0.0920(3) 0.8229(2) 0.00276(19) 0.0245(7) Uani 1 1 d .
C8A C 0.1641(3) 0.7567(2) 0.06099(19) 0.0275(7) Uani 1 1 d .
H8A H 0.2160 0.7922 0.1048 0.033 Uiso 1 1 calc R
C9A C 0.1606(3) 0.6390(3) 0.05539(19) 0.0286(7) Uani 1 1 d .
H9A H 0.2095 0.5947 0.0957 0.034 Uiso 1 1 calc R
C10A C 0.0860(3) 0.5857(3) -0.00875(18) 0.0251(7) Uani 1 1 d .
C11A C 0.0154(3) 0.6519(3) -0.0674(2) 0.0285(7) Uani 1 1 d .
H11A H -0.0345 0.6161 -0.1122 0.034 Uiso 1 1 calc R
C12A C 0.0164(3) 0.7693(3) -0.0617(2) 0.0265(7) Uani 1 1 d .
H12A H -0.0341 0.8132 -0.1013 0.032 Uiso 1 1 calc R
C13A C 0.0765(3) 0.4596(3) -0.0157(2) 0.0286(7) Uani 1 1 d .
O14A O 0.0046(2) 0.41260(19) -0.06730(15) 0.0431(6) Uani 1 1 d .
O15A O 0.1514(2) 0.40315(19) 0.03915(15) 0.0391(6) Uani 1 1 d .
H15A H 0.125(4) 0.317(3) 0.029(2) 0.074(13) Uiso 1 1 d .
N1B N 0.7959(3) 0.2563(2) 0.19595(17) 0.0321(6) Uani 1 1 d .
C2B C 0.8956(3) 0.3240(3) 0.1932(2) 0.0338(8) Uani 1 1 d .
H2B H 0.9754 0.2903 0.1869 0.041 Uiso 1 1 calc R
C3B C 0.8881(3) 0.4400(3) 0.1991(2) 0.0307(7) Uani 1 1 d .
H3B H 0.9616 0.4845 0.1964 0.037 Uiso 1 1 calc R
C4B C 0.7730(3) 0.4923(2) 0.20917(18) 0.0254(7) Uani 1 1 d .
C5B C 0.6689(3) 0.4214(3) 0.21227(18) 0.0276(7) Uani 1 1 d .
H5B H 0.5879 0.4527 0.2186 0.033 Uiso 1 1 calc R
C6B C 0.6848(3) 0.3059(3) 0.2061(2) 0.0326(8) Uani 1 1 d .
H6B H 0.6132 0.2589 0.2092 0.039 Uiso 1 1 calc R
C7B C 0.7612(3) 0.6174(2) 0.21445(19) 0.0266(7) Uani 1 1 d .
C8B C 0.8411(3) 0.6891(3) 0.1665(2) 0.0311(8) Uani 1 1 d .
H8B H 0.9036 0.6570 0.1288 0.037 Uiso 1 1 calc R
C9B C 0.8314(3) 0.8053(3) 0.1727(2) 0.0314(8) Uani 1 1 d .
H9B H 0.8860 0.8525 0.1388 0.038 Uiso 1 1 calc R
C10B C 0.7421(3) 0.8529(3) 0.22836(19) 0.0246(7) Uani 1 1 d .
C11B C 0.6613(3) 0.7837(3) 0.27590(19) 0.0293(7) Uani 1 1 d .
H11B H 0.5999 0.8167 0.3140 0.035 Uiso 1 1 calc R
C12B C 0.6686(3) 0.6673(3) 0.2687(2) 0.0304(8) Uani 1 1 d .
H12B H 0.6110 0.6208 0.3004 0.036 Uiso 1 1 calc R
C13B C 0.7275(3) 0.9792(3) 0.2354(2) 0.0303(7) Uani 1 1 d .
O14B O 0.6441(2) 1.02512(18) 0.27678(15) 0.0372(6) Uani 1 1 d .
O15B O 0.8164(2) 1.03584(19) 0.19240(17) 0.0429(6) Uani 1 1 d .
H15B H 0.801(3) 1.125(3) 0.194(2) 0.069(12) Uiso 1 1 d .

loop_
_atom_site_aniso_label
_atom_site_aniso_U_11
_atom_site_aniso_U_22
_atom_site_aniso_U_33
_atom_site_aniso_U_23
_atom_site_aniso_U_13
_atom_site_aniso_U_12
N1A 0.048(2) 0.0209(15) 0.0370(15) 0.0009(12) -0.0051(14) -0.0025(14)
C2A 0.0357(19) 0.0277(17) 0.0282(16) -0.0009(14) -0.0038(15) -0.0023(16)
C3A 0.0282(17) 0.0298(17) 0.0319(15) 0.0012(14) -0.0046(15) -0.0012(15)
C4A 0.0272(17) 0.0269(17) 0.0193(13) 0.0025(13) 0.0008(14) -0.0010(14)
C5A 0.0317(19) 0.0315(18) 0.0308(17) 0.0040(15) 0.0009(16) -0.0019(15)
C6A 0.039(2) 0.0308(19) 0.0354(18) 0.0015(16) -0.0016(17) 0.0067(16)
C7A 0.0245(17) 0.0243(16) 0.0245(14) 0.0003(13) 0.0040(14) 0.0001(13)
C8A 0.0247(17) 0.0322(18) 0.0257(14) 0.0007(14) -0.0026(14) -0.0032(14)
C9A 0.0259(17) 0.0315(17) 0.0286(15) 0.0068(14) 0.0005(14) 0.0020(15)
C10A 0.0215(16) 0.0283(16) 0.0253(15) 0.0002(14) 0.0047(14) 0.0006(14)
C11A 0.0279(19) 0.0319(17) 0.0258(15) 0.0005(14) -0.0012(15) -0.0049(15)
C12A 0.0236(17) 0.0319(18) 0.0241(14) 0.0037(14) -0.0017(14) -0.0002(14)
C13A 0.0286(18) 0.0280(18) 0.0293(16) 0.0039(14) 0.0030(15) 0.0006(15)
O14A 0.0453(14) 0.0309(12) 0.0529(14) -0.0065(12) -0.0170(13) -0.0023(12)
O15A 0.0442(14) 0.0246(13) 0.0484(13) 0.0035(11) -0.0169(11) -0.0006(11)
N1B 0.0352(15) 0.0265(14) 0.0346(13) 0.0000(12) -0.0032(14) 0.0007(13)
C2B 0.0317(19) 0.0345(19) 0.0352(17) 0.0009(15) -0.0028(16) -0.0019(16)
C3B 0.0248(17) 0.0295(18) 0.0378(17) 0.0021(15) -0.0026(16) -0.0029(15)
C4B 0.0284(18) 0.0267(16) 0.0211(15) 0.0027(13) 0.0019(14) 0.0004(14)
C5B 0.0257(17) 0.0281(16) 0.0290(15) -0.0008(14) 0.0023(13) -0.0002(14)
C6B 0.0269(19) 0.0345(18) 0.0364(17) 0.0039(15) 0.0005(16) -0.0054(15)
C7B 0.0266(17) 0.0295(17) 0.0235(15) 0.0012(13) -0.0025(14) 0.0001(14)
C8B 0.0290(19) 0.0345(18) 0.0298(16) -0.0026(14) 0.0062(15) -0.0019(15)
C9B 0.030(2) 0.0242(16) 0.0395(18) 0.0009(14) 0.0057(15) -0.0024(15)
C10B 0.0219(17) 0.0261(15) 0.0258(15) 0.0006(14) -0.0028(13) 0.0003(13)
C11B 0.0281(18) 0.0340(18) 0.0256(15) 0.0003(14) 0.0026(14) 0.0026(15)
C12B 0.0289(19) 0.0346(18) 0.0276(16) 0.0029(14) 0.0042(14) -0.0042(15)
C13B 0.0332(19) 0.0291(17) 0.0287(16) -0.0019(15) -0.0068(16) 0.0009(16)
O14B 0.0347(13) 0.0311(12) 0.0460(13) -0.0042(11) 0.0049(12) 0.0055(11)
O15B 0.0381(15) 0.0271(12) 0.0637(15) 0.0027(12) 0.0169(13) -0.0018(11)

loop_
_atom_type_symbol
_atom_type_description
_atom_type_scat_dispersion_real
_atom_type_scat_dispersion_imag
_atom_type_scat_source
C C 0.0033 0.0016 'International Tables Vol C Tables 4.2.6.8 and 6.1.1.4'
H H 0.0000 0.0000 'International Tables Vol C Tables 4.2.6.8 and 6.1.1.4'
N N 0.0061 0.0033 'International Tables Vol C Tables 4.2.6.8 and 6.1.1.4'
O O 0.0106 0.0060 'International Tables Vol C Tables 4.2.6.8 and 6.1.1.4'

loop_
_geom_angle_atom_site_label_1
_geom_angle_atom_site_label_2
_geom_angle_atom_site_label_3
_geom_angle
C2A N1A C6A 116.9(3)
N1A C2A C3A 123.7(3)
N1A C2A H2A 118.1
C3A C2A H2A 118.1
C2A C3A C4A 119.7(3)
C2A C3A H3A 120.1
C4A C3A H3A 120.1
C3A C4A C5A 117.1(3)
C3A C4A C7A 120.8(3)
C5A C4A C7A 122.1(3)
C6A C5A C4A 118.8(3)
C6A C5A H5A 120.6
C4A C5A H5A 120.6
N1A C6A C5A 123.7(3)
N1A C6A H6A 118.2
C5A C6A H6A 118.2
C8A C7A C12A 119.1(3)
C8A C7A C4A 120.0(3)
C12A C7A C4A 120.9(3)
C9A C8A C7A 120.5(3)
C9A C8A H8A 119.7
C7A C8A H8A 119.7
C8A C9A C10A 120.5(3)
C8A C9A H9A 119.7
C10A C9A H9A 119.7
C11A C10A C9A 118.9(3)
C11A C10A C13A 118.6(3)
C9A C10A C13A 122.5(3)
C10A C11A C12A 121.3(3)
C10A C11A H11A 119.3
C12A C11A H11A 119.3
C11A C12A C7A 119.7(3)
C11A C12A H12A 120.1
C7A C12A H12A 120.1
O14A C13A O15A 122.6(3)
O14A C13A C10A 122.7(3)
O15A C13A C10A 114.7(3)
C13A O15A H15A 104(2)
C2B N1B C6B 117.2(3)
N1B C2B C3B 123.1(3)
N1B C2B H2B 118.4
C3B C2B H2B 118.4
C2B C3B C4B 120.1(3)
C2B C3B H3B 120.0
C4B C3B H3B 120.0
C3B C4B C5B 116.8(3)
C3B C4B C7B 121.6(3)
C5B C4B C7B 121.6(3)
C6B C5B C4B 119.3(3)
C6B C5B H5B 120.3
C4B C5B H5B 120.3
N1B C6B C5B 123.5(3)
N1B C6B H6B 118.3
C5B C6B H6B 118.3
C8B C7B C12B 118.0(3)
C8B C7B C4B 121.6(3)
C12B C7B C4B 120.5(3)
C9B C8B C7B 121.5(3)
C9B C8B H8B 119.3
C7B C8B H8B 119.3
C8B C9B C10B 119.8(3)
C8B C9B H9B 120.1
C10B C9B H9B 120.1
C11B C10B C9B 119.7(3)
C11B C10B C13B 119.1(3)
C9B C10B C13B 121.1(3)
C12B C11B C10B 120.9(3)
C12B C11B H11B 119.5
C10B C11B H11B 119.5
C11B C12B C7B 120.1(3)
C11B C12B H12B 120.0
C7B C12B H12B 120.0
O14B C13B O15B 123.2(3)
O14B C13B C10B 123.7(3)
O15B C13B C10B 113.1(3)
C13B O15B H15B 112(2)

loop_
_geom_bond_atom_site_label_1
_geom_bond_atom_site_label_2
_geom_bond_distance
N1A C2A 1.327(4)
N1A C6A 1.346(4)
C2A C3A 1.374(4)
C2A H2A 0.9500
C3A C4A 1.394(4)
C3A H3A 0.9500
C4A C5A 1.398(4)
C4A C7A 1.483(4)
C5A C6A 1.381(4)
C5A H5A 0.9500
C6A H6A 0.9500
C7A C8A 1.395(4)
C7A C12A 1.400(4)
C8A C9A 1.392(4)
C8A H8A 0.9500
C9A C10A 1.389(4)
C9A H9A 0.9500
C10A C11A 1.390(4)
C10A C13A 1.495(4)
C11A C12A 1.388(4)
C11A H11A 0.9500
C12A H12A 0.9500
C13A O14A 1.217(3)
C13A O15A 1.321(3)
O15A H15A 1.07(4)
N1B C2B 1.337(4)
N1B C6B 1.338(4)
C2B C3B 1.374(4)
C2B H2B 0.9500
C3B C4B 1.390(4)
C3B H3B 0.9500
C4B C5B 1.398(4)
C4B C7B 1.484(4)
C5B C6B 1.377(4)
C5B H5B 0.9500
C6B H6B 0.9500
C7B C8B 1.398(4)
C7B C12B 1.406(4)
C8B C9B 1.378(4)
C8B H8B 0.9500
C9B C10B 1.382(4)
C9B H9B 0.9500
C10B C11B 1.383(4)
C10B C13B 1.502(4)
C11B C12B 1.380(4)
C11B H11B 0.9500
C12B H12B 0.9500
C13B O14B 1.212(4)
C13B O15B 1.326(4)
O15B H15B 1.07(4)

loop_
_geom_torsion_atom_site_label_1
_geom_torsion_atom_site_label_2
_geom_torsion_atom_site_label_3
_geom_torsion_atom_site_label_4
_geom_torsion
C6A N1A C2A C3A -0.8(5)
N1A C2A C3A C4A 0.7(5)
C2A C3A C4A C5A 0.6(4)
C2A C3A C4A C7A -179.2(3)
C3A C4A C5A C6A -1.6(4)
C7A C4A C5A C6A 178.2(3)
C2A N1A C6A C5A -0.3(5)
C4A C5A C6A N1A 1.5(5)
C3A C4A C7A C8A 39.0(4)
C5A C4A C7A C8A -140.8(3)
C3A C4A C7A C12A -139.5(3)
C5A C4A C7A C12A 40.7(4)
C12A C7A C8A C9A -0.3(4)
C4A C7A C8A C9A -178.8(3)
C7A C8A C9A C10A 0.6(4)
C8A C9A C10A C11A 0.2(4)
C8A C9A C10A C13A -178.3(3)
C9A C10A C11A C12A -1.3(4)
C13A C10A C11A C12A 177.3(3)
C10A C11A C12A C7A 1.6(5)
C8A C7A C12A C11A -0.8(4)
C4A C7A C12A C11A 177.8(3)
C11A C10A C13A O14A -4.0(5)
C9A C10A C13A O14A 174.5(3)
C11A C10A C13A O15A 176.6(3)
C9A C10A C13A O15A -4.8(4)
C6B N1B C2B C3B -0.9(5)
N1B C2B C3B C4B 0.5(5)
C2B C3B C4B C5B -0.3(4)
C2B C3B C4B C7B -179.1(3)
C3B C4B C5B C6B 0.5(4)
C7B C4B C5B C6B 179.3(3)
C2B N1B C6B C5B 1.1(5)
C4B C5B C6B N1B -0.9(5)
C3B C4B C7B C8B 33.4(4)
C5B C4B C7B C8B -145.3(3)
C3B C4B C7B C12B -146.3(3)
C5B C4B C7B C12B 35.0(4)
C12B C7B C8B C9B 0.9(4)
C4B C7B C8B C9B -178.9(3)
C7B C8B C9B C10B 0.9(5)
C8B C9B C10B C11B -1.4(5)
C8B C9B C10B C13B -178.9(3)
C9B C10B C11B C12B 0.1(5)
C13B C10B C11B C12B 177.6(3)
C10B C11B C12B C7B 1.8(5)
C8B C7B C12B C11B -2.2(4)
C4B C7B C12B C11B 177.5(3)
C11B C10B C13B O14B -4.2(5)
C9B C10B C13B O14B 173.3(3)
C11B C10B C13B O15B 175.1(3)
C9B C10B C13B O15B -7.4(4)
